data_7102667
loop_
_publ_author_name
'Enright, Gary D'
'Udachin, Konstantin A'
'Ripmeester, John A'

_publ_section_title
;
 Electrostatic and short-range interactions compete in directing the
 structure of p-tert-butylcalix[4]arene inclusion compounds of
 fluorinated benzenes.
;
_journal_issue 12
_journal_name_full 'Chemical communications (Cambridge, England)'
_journal_page_first 1360
_journal_page_last 1361
_journal_paper_doi 10.1039/b401269k
_journal_year 2004
_chemical_formula_sum 'C56 H52 F12 O4'
_chemical_formula_weight 1016.98
_chemical_name_common p-tert-butyl-calix(4)arene*hexafluorobenzene
_chemical_name_systematic
;
p-tert-butyl-calix[4]arene*hexafluorobenzene
;
_space_group_IT_number 12
_symmetry_cell_setting monoclinic
_symmetry_space_group_name_Hall '-C 2y'
_symmetry_space_group_name_H-M 'C 1 2/m 1'
_atom_sites_solution_hydrogens geom
_atom_sites_solution_primary direct
_atom_sites_solution_secondary difmap
_audit_creation_method SHELXL-97
_cell_angle_alpha 90.00
_cell_angle_beta 100.220(4)
_cell_angle_gamma 90.00
_cell_formula_units_Z 4
_cell_length_a 23.310(4)
_cell_length_b 22.415(4)
_cell_length_c 9.8489(16)
_cell_measurement_temperature 173(2)
_cell_volume 5064.4(14)
_computing_structure_refinement 'SHELXL-97 (Sheldrick, 1997)'
_computing_structure_solution 'SHELXS-97 (Sheldrick, 1990)'
_diffrn_ambient_temperature 173(2)
_diffrn_measured_fraction_theta_full 0.995
_diffrn_measured_fraction_theta_max 0.995
_diffrn_measurement_device_type 'CCD Bruker Smart 1000'
_diffrn_measurement_method 'omega scan'
_diffrn_radiation_monochromator graphite
_diffrn_radiation_source 'fine-focus sealed tube'
_diffrn_radiation_type MoK\a
_diffrn_radiation_wavelength 0.71073
_diffrn_reflns_av_R_equivalents 0.0880
_diffrn_reflns_av_sigmaI/netI 0.0617
_diffrn_reflns_limit_h_max 23
_diffrn_reflns_limit_h_min -23
_diffrn_reflns_limit_k_max 22
_diffrn_reflns_limit_k_min -22
_diffrn_reflns_limit_l_max 9
_diffrn_reflns_limit_l_min -9
_diffrn_reflns_number 14172
_diffrn_reflns_theta_full 20.98
_diffrn_reflns_theta_max 20.98
_diffrn_reflns_theta_min 1.27
_exptl_absorpt_coefficient_mu 0.113
_exptl_absorpt_correction_T_max 0.9982
_exptl_absorpt_correction_T_min 0.9827
_exptl_absorpt_correction_type multi-scan
_exptl_absorpt_process_details sadabs
_exptl_crystal_colour colourless
_exptl_crystal_density_diffrn 1.334
_exptl_crystal_density_method 'not measured'
_exptl_crystal_description plate
_exptl_crystal_F_000 2112
_exptl_crystal_size_max 0.20
_exptl_crystal_size_mid 0.12
_exptl_crystal_size_min 0.05
_refine_diff_density_max 0.418
_refine_diff_density_min -0.284
_refine_diff_density_rms 0.056
_refine_ls_extinction_method none
_refine_ls_goodness_of_fit_ref 1.025
_refine_ls_hydrogen_treatment mixed
_refine_ls_matrix_type full
_refine_ls_number_parameters 382
_refine_ls_number_reflns 2774
_refine_ls_number_restraints 123
_refine_ls_restrained_S_all 1.018
_refine_ls_R_factor_all 0.1048
_refine_ls_R_factor_gt 0.0638
_refine_ls_shift/su_max 0.021
_refine_ls_shift/su_mean 0.003
_refine_ls_structure_factor_coef Fsqd
_refine_ls_weighting_details 'calc w=1/[\s^2^(Fo^2^)+(0.1067P)^2^+0.0000P] where P=(Fo^2^+2Fc^2^)/3'
_refine_ls_weighting_scheme calc
_refine_ls_wR_factor_gt 0.1528
_refine_ls_wR_factor_ref 0.1759
_reflns_number_gt 1780
_reflns_number_total 2774
_reflns_threshold_expression >2sigma(I)
_cod_data_source_file b401269k.txt
_cod_data_source_block sadf1
_cod_depositor_comments
;
The following automatic conversions were performed:
'_exptl_absorpt_correction_type' value 'multiscan' changed to 'multi-scan'
according to '/home/saulius/struct/CIF-dictionaries/cif_core.dic'
dictionary named 'cif_core.dic' version 2.4.1 from 2010-06-29.

Automatic conversion script
Id: cif_fix_enum 1527 2010-12-29 10:47:43Z saulius 
;
_cod_original_sg_symbol_H-M C2/m
_cod_database_code 7102667

loop_
_symmetry_equiv_pos_as_xyz
'x, y, z'
'-x, y, -z'
'x+1/2, y+1/2, z'
'-x+1/2, y+1/2, -z'
'-x, -y, -z'
'x, -y, z'
'-x+1/2, -y+1/2, -z'
'x+1/2, -y+1/2, z'

loop_
_atom_site_label
_atom_site_type_symbol
_atom_site_fract_x
_atom_site_fract_y
_atom_site_fract_z
_atom_site_U_iso_or_equiv
_atom_site_adp_type
_atom_site_occupancy
_atom_site_symmetry_multiplicity
_atom_site_calc_flag
_atom_site_refinement_flags
_atom_site_disorder_assembly
_atom_site_disorder_group
O3 O 0.11512(9) 0.0000 0.5055(2) 0.0403(7) Uani 1 2 d S . .
O1 O 0.26546(9) 0.0000 0.4265(2) 0.0388(7) Uani 1 2 d S . .
O2 O 0.18989(7) 0.08213(7) 0.46592(14) 0.0400(5) Uani 1 1 d . . .
C1 C 0.27543(13) 0.0000 0.2914(3) 0.0271(9) Uani 1 2 d S . .
C2 C 0.28055(9) 0.05422(9) 0.2248(2) 0.0285(6) Uani 1 1 d . . .
C3 C 0.29332(9) 0.05260(10) 0.0931(2) 0.0295(7) Uani 1 1 d . . .
H3 H 0.2974 0.0887 0.0490 0.035 Uiso 1 1 calc R . .
C4 C 0.30040(13) 0.0000 0.0225(3) 0.0304(10) Uani 1 2 d S . .
C7 C 0.31716(15) 0.0000 -0.1200(3) 0.0386(11) Uani 1 2 d S . .
C8 C 0.27290(10) 0.11358(9) 0.2955(2) 0.0319(7) Uani 1 1 d . . .
H8A H 0.2859 0.1089 0.3941 0.038 Uiso 1 1 calc R . .
H8B H 0.2977 0.1432 0.2632 0.038 Uiso 1 1 calc R . .
C21 C 0.17034(10) 0.11821(9) 0.3513(2) 0.0312(7) Uani 1 1 d . . .
C22 C 0.11271(10) 0.13665(10) 0.3236(2) 0.0327(7) Uani 1 1 d . . .
C23 C 0.09680(10) 0.17675(10) 0.2171(2) 0.0355(7) Uani 1 1 d . . .
H23 H 0.0584 0.1900 0.1989 0.043 Uiso 1 1 calc R . .
C24 C 0.13483(10) 0.19827(10) 0.1362(2) 0.0328(7) Uani 1 1 d . . .
C25 C 0.19160(10) 0.17684(9) 0.1639(2) 0.0314(7) Uani 1 1 d . . .
H25 H 0.2179 0.1899 0.1095 0.038 Uiso 1 1 calc R . .
C26 C 0.21078(9) 0.13658(9) 0.2700(2) 0.0283(7) Uani 1 1 d . . .
C27 C 0.11451(10) 0.24409(10) 0.0214(2) 0.0373(7) Uani 1 1 d . . .
C28 C 0.06748(10) 0.11397(10) 0.4066(2) 0.0380(8) Uani 1 1 d . . .
H28A H 0.0861 0.1099 0.5024 0.046 Uiso 1 1 calc R . .
H28B H 0.0369 0.1437 0.4025 0.046 Uiso 1 1 calc R . .
C29 C 0.07548(11) 0.21291(11) -0.0989(3) 0.0508(9) Uani 1 1 d . . .
H29A H 0.0430 0.1948 -0.0668 0.076 Uiso 1 1 calc R . .
H29B H 0.0975 0.1827 -0.1362 0.076 Uiso 1 1 calc R . .
H29C H 0.0614 0.2416 -0.1693 0.076 Uiso 1 1 calc R . .
C30 C 0.16537(11) 0.27189(12) -0.0339(3) 0.0554(9) Uani 1 1 d . . .
H30A H 0.1508 0.3002 -0.1049 0.083 Uiso 1 1 calc R . .
H30B H 0.1867 0.2412 -0.0714 0.083 Uiso 1 1 calc R . .
H30C H 0.1907 0.2918 0.0397 0.083 Uiso 1 1 calc R . .
C31 C 0.08056(11) 0.29491(11) 0.0753(3) 0.0524(9) Uani 1 1 d . . .
H31A H 0.0480 0.2787 0.1104 0.079 Uiso 1 1 calc R . .
H31B H 0.0668 0.3221 0.0015 0.079 Uiso 1 1 calc R . .
H31C H 0.1057 0.3157 0.1479 0.079 Uiso 1 1 calc R . .
C41 C 0.06438(14) 0.0000 0.4051(3) 0.0329(10) Uani 1 2 d S . .
C44 C -0.03961(14) 0.0000 0.2116(3) 0.0399(11) Uani 1 2 d S . .
C45 C -0.01166(10) 0.05278(11) 0.2630(2) 0.0398(7) Uani 1 1 d . . .
H45 H -0.0288 0.0889 0.2319 0.048 Uiso 1 1 calc R . .
C46 C 0.03959(10) 0.05430(10) 0.3569(2) 0.0348(7) Uani 1 1 d . . .
C47 C -0.09566(16) 0.0000 0.1068(4) 0.0569(13) Uani 1 2 d S . .
C51 C -0.1407(2) -0.0520(2) 0.1632(5) 0.0499(17) Uani 0.50 1 d P A -1
H51A H -0.1771 -0.0535 0.1001 0.075 Uiso 0.50 1 calc PR A -1
H51B H -0.1475 -0.0409 0.2531 0.075 Uiso 0.50 1 calc PR A -1
H51C H -0.1224 -0.0905 0.1679 0.075 Uiso 0.50 1 calc PR A -1
C53 C -0.0838(2) -0.0370(3) -0.0291(4) 0.0541(18) Uani 0.50 1 d P A -1
H53A H -0.1188 -0.0378 -0.0971 0.081 Uiso 0.50 1 calc PR A -1
H53B H -0.0722 -0.0770 -0.0028 0.081 Uiso 0.50 1 calc PR A -1
H53C H -0.0533 -0.0177 -0.0669 0.081 Uiso 0.50 1 calc PR A -1
C55 C 0.3117(3) 0.0566(2) -0.1929(6) 0.076(2) Uani 0.50 1 d P B -1
H55A H 0.3233 0.0517 -0.2810 0.113 Uiso 0.50 1 calc PR B -1
H55B H 0.3363 0.0857 -0.1398 0.113 Uiso 0.50 1 calc PR B -1
H55C H 0.2719 0.0698 -0.2061 0.113 Uiso 0.50 1 calc PR B -1
C52 C -0.1248(2) -0.0499(2) 0.0776(6) 0.0592(19) Uani 0.50 1 d P A -2
H52A H -0.1592 -0.0422 0.0106 0.089 Uiso 0.50 1 calc PR A -2
H52B H -0.1357 -0.0657 0.1600 0.089 Uiso 0.50 1 calc PR A -2
H52C H -0.1008 -0.0783 0.0410 0.089 Uiso 0.50 1 calc PR A -2
C54 C 0.2771(3) 0.0476(3) -0.2118(6) 0.069(2) Uani 0.50 1 d P B -2
H54A H 0.2867 0.0486 -0.3026 0.103 Uiso 0.50 1 calc PR B -2
H54B H 0.2834 0.0863 -0.1702 0.103 Uiso 0.50 1 calc PR B -2
H54C H 0.2369 0.0366 -0.2182 0.103 Uiso 0.50 1 calc PR B -2
C56 C 0.3781(2) 0.0288(2) -0.1054(5) 0.068(2) Uani 0.50 1 d P B -2
H56A H 0.3901 0.0296 -0.1937 0.103 Uiso 0.50 1 calc PR B -2
H56B H 0.4055 0.0060 -0.0417 0.103 Uiso 0.50 1 calc PR B -2
H56C H 0.3765 0.0689 -0.0716 0.103 Uiso 0.50 1 calc PR B -2
C101 C 0.07950(13) 0.47042(18) 0.5631(3) 0.1060(19) Uani 1 1 d . . .
C102 C 0.05764(15) 0.4402(2) 0.6595(4) 0.1084(15) Uani 1 1 d . . .
C103 C 0.03410(14) 0.46973(17) 0.7562(3) 0.1024(18) Uani 1 1 d . . .
F101 F 0.10182(9) 0.44059(14) 0.4647(2) 0.1499(11) Uani 1 1 d . . .
F102 F 0.05774(13) 0.38064(14) 0.6615(3) 0.1675(13) Uani 1 1 d . . .
F103 F 0.01165(10) 0.44015(13) 0.8522(2) 0.1401(10) Uani 1 1 d . . .
F201 F 0.3372(2) 0.17661(17) 0.6225(4) 0.1484(10) Uani 0.50 1 d PDU C -1
F202 F 0.2330(2) 0.18145(17) 0.6962(4) 0.1403(13) Uani 0.50 1 d PDU C -1
F203 F 0.1516(2) 0.2573(2) 0.5596(5) 0.1496(12) Uani 0.50 1 d PDU C -1
F204 F 0.1795(2) 0.32780(19) 0.3597(5) 0.1484(10) Uani 0.50 1 d PDU C -1
F205 F 0.2835(3) 0.32174(18) 0.2829(4) 0.1403(13) Uani 0.50 1 d PDU C -1
F206 F 0.3639(2) 0.2457(2) 0.4189(5) 0.1496(12) Uani 0.50 1 d PDU C -1
C201 C 0.2984(2) 0.2132(2) 0.5565(5) 0.0811(14) Uani 0.50 1 d PDU C -1
C202 C 0.2444(2) 0.21717(19) 0.5910(5) 0.0988(19) Uani 0.50 1 d PDU C -1
C203 C 0.2046(3) 0.2540(2) 0.5279(5) 0.0879(16) Uani 0.50 1 d PDU C -1
C204 C 0.2178(2) 0.2898(3) 0.4212(5) 0.0811(14) Uani 0.50 1 d PDU C -1
C205 C 0.2719(2) 0.2868(2) 0.3880(6) 0.0988(19) Uani 0.50 1 d PDU C -1
C206 C 0.3115(3) 0.2506(2) 0.4533(6) 0.0879(16) Uani 0.50 1 d PDU C -1

loop_
_atom_site_aniso_label
_atom_site_aniso_U_11
_atom_site_aniso_U_22
_atom_site_aniso_U_33
_atom_site_aniso_U_23
_atom_site_aniso_U_13
_atom_site_aniso_U_12
O3 0.0369(13) 0.0529(15) 0.0296(12) 0.000 0.0018(10) 0.000
O1 0.0499(14) 0.0373(13) 0.0272(12) 0.000 0.0013(11) 0.000
O2 0.0507(9) 0.0381(9) 0.0294(8) 0.0007(8) 0.0024(7) 0.0017(8)
C1 0.0271(17) 0.0208(17) 0.0317(18) 0.000 0.0008(15) 0.000
C2 0.0294(12) 0.0183(12) 0.0358(12) -0.0013(11) 0.0006(10) -0.0008(10)
C3 0.0338(13) 0.0217(12) 0.0332(12) 0.0079(11) 0.0059(10) -0.0010(11)
C4 0.0385(19) 0.0194(18) 0.0334(18) 0.000 0.0067(15) 0.000
C7 0.057(2) 0.0246(19) 0.0359(19) 0.000 0.0132(17) 0.000
C8 0.0384(13) 0.0230(13) 0.0350(13) -0.0051(11) 0.0081(11) -0.0040(11)
C21 0.0393(13) 0.0206(12) 0.0310(13) -0.0083(11) -0.0006(11) -0.0033(11)
C22 0.0362(13) 0.0299(13) 0.0323(12) -0.0099(11) 0.0069(11) -0.0019(11)
C23 0.0329(13) 0.0342(14) 0.0401(13) -0.0033(12) 0.0085(11) 0.0024(11)
C24 0.0353(13) 0.0230(13) 0.0397(13) -0.0073(11) 0.0056(11) 0.0023(11)
C25 0.0459(14) 0.0161(12) 0.0340(12) -0.0055(10) 0.0117(11) -0.0073(11)
C26 0.0364(13) 0.0171(12) 0.0317(12) -0.0075(11) 0.0072(11) -0.0052(11)
C27 0.0368(14) 0.0305(14) 0.0436(14) 0.0066(12) 0.0048(12) -0.0036(11)
C28 0.0422(14) 0.0350(15) 0.0380(14) -0.0010(12) 0.0103(12) 0.0024(12)
C29 0.0580(17) 0.0397(16) 0.0518(16) 0.0053(14) 0.0023(14) -0.0013(14)
C30 0.0516(16) 0.0441(16) 0.0685(17) 0.0249(14) 0.0056(14) -0.0049(14)
C31 0.0589(17) 0.0314(15) 0.0637(17) 0.0032(14) 0.0021(14) 0.0066(14)
C41 0.0391(19) 0.042(2) 0.0199(16) 0.000 0.0112(15) 0.000
C44 0.0355(19) 0.055(2) 0.0311(18) 0.000 0.0108(16) 0.000
C45 0.0399(14) 0.0455(15) 0.0358(13) 0.0077(12) 0.0116(11) 0.0058(12)
C46 0.0401(13) 0.0355(14) 0.0313(12) -0.0016(12) 0.0127(11) 0.0016(12)
C47 0.046(2) 0.090(3) 0.035(2) 0.000 0.0079(18) 0.000
C51 0.045(3) 0.052(3) 0.055(3) 0.001(3) 0.017(3) -0.009(3)
C53 0.044(3) 0.089(4) 0.032(3) -0.008(3) 0.013(2) -0.008(3)
C55 0.123(5) 0.044(4) 0.062(4) -0.005(3) 0.025(4) 0.006(4)
C52 0.051(3) 0.038(3) 0.078(4) 0.009(3) -0.018(3) 0.005(3)
C54 0.096(5) 0.074(4) 0.039(3) 0.022(3) 0.019(3) 0.010(4)
C56 0.060(3) 0.105(5) 0.048(3) -0.003(3) 0.030(3) -0.020(3)
C101 0.0493(18) 0.198(5) 0.0704(19) -0.016(2) 0.0113(16) 0.013(2)
C102 0.067(2) 0.174(4) 0.082(2) 0.018(3) 0.0072(19) 0.012(3)
C103 0.068(2) 0.186(5) 0.0553(18) 0.011(2) 0.0180(16) 0.002(2)
F101 0.0932(14) 0.245(3) 0.1141(16) -0.0227(18) 0.0261(13) 0.0339(17)
F102 0.174(2) 0.161(2) 0.164(2) 0.006(2) 0.020(2) 0.034(2)
F103 0.1243(17) 0.209(3) 0.0909(14) 0.0280(16) 0.0295(13) -0.0046(17)
F201 0.232(2) 0.0724(13) 0.1018(14) -0.0292(12) -0.0774(15) 0.0618(15)
F202 0.286(4) 0.0577(13) 0.0815(15) -0.0133(12) 0.0438(19) -0.0050(18)
F203 0.157(3) 0.1312(18) 0.156(2) -0.0867(16) 0.015(2) -0.0002(18)
F204 0.232(2) 0.0724(13) 0.1018(14) -0.0292(12) -0.0774(15) 0.0618(15)
F205 0.286(4) 0.0577(13) 0.0815(15) -0.0133(12) 0.0438(19) -0.0050(18)
F206 0.157(3) 0.1312(18) 0.156(2) -0.0867(16) 0.015(2) -0.0002(18)
C201 0.133(3) 0.0427(18) 0.053(2) -0.0200(17) -0.023(2) 0.040(2)
C202 0.226(5) 0.0220(18) 0.0374(19) -0.0035(16) -0.005(3) 0.008(3)
C203 0.125(4) 0.041(2) 0.084(3) -0.027(2) -0.019(3) 0.012(2)
C204 0.133(3) 0.0427(18) 0.053(2) -0.0200(17) -0.023(2) 0.040(2)
C205 0.226(5) 0.0220(18) 0.0374(19) -0.0035(16) -0.005(3) 0.008(3)
C206 0.125(4) 0.041(2) 0.084(3) -0.027(2) -0.019(3) 0.012(2)

loop_
_atom_type_symbol
_atom_type_description
_atom_type_scat_dispersion_real
_atom_type_scat_dispersion_imag
_atom_type_scat_source
C C 0.0033 0.0016 'International Tables Vol C Tables 4.2.6.8 and 6.1.1.4'
H H 0.0000 0.0000 'International Tables Vol C Tables 4.2.6.8 and 6.1.1.4'
O O 0.0106 0.0060 'International Tables Vol C Tables 4.2.6.8 and 6.1.1.4'
F F 0.0171 0.0103 'International Tables Vol C Tables 4.2.6.8 and 6.1.1.4'

loop_
_geom_angle_atom_site_label_1
_geom_angle_atom_site_label_2
_geom_angle_atom_site_label_3
_geom_angle
_geom_angle_site_symmetry_1
_geom_angle_site_symmetry_3
O1 C1 C2 119.50(14) . .
O1 C1 C2 119.50(14) . 6
C2 C1 C2 121.0(3) . 6
C3 C2 C1 118.0(2) . .
C3 C2 C8 120.87(19) . .
C1 C2 C8 121.2(2) . .
C2 C3 C4 123.7(2) . .
C3 C4 C3 115.6(3) . 6
C3 C4 C7 122.17(14) . .
C3 C4 C7 122.17(14) 6 .
C55 C7 C55 121.7(5) . 6
C55 C7 C4 116.2(3) . .
C55 C7 C4 116.2(3) 6 .
C55 C7 C56 71.2(3) . .
C55 C7 C56 114.2(4) 6 .
C4 C7 C56 107.2(3) . .
C55 C7 C56 114.2(4) . 6
C55 C7 C56 71.2(3) 6 6
C4 C7 C56 107.2(3) . 6
C56 C7 C56 49.5(4) . 6
C55 C7 C54 108.3(4) . 6
C55 C7 C54 30.9(3) 6 6
C4 C7 C54 107.7(3) . 6
C56 C7 C54 140.5(4) . 6
C56 C7 C54 102.1(3) 6 6
C55 C7 C54 30.9(3) . .
C55 C7 C54 108.3(4) 6 .
C4 C7 C54 107.7(3) . .
C56 C7 C54 102.1(3) . .
C56 C7 C54 140.5(4) 6 .
C54 C7 C54 84.3(5) 6 .
C26 C8 C2 113.98(17) . .
C22 C21 O2 119.8(2) . .
C22 C21 C26 121.7(2) . .
O2 C21 C26 118.37(19) . .
C23 C22 C21 117.7(2) . .
C23 C22 C28 120.3(2) . .
C21 C22 C28 122.1(2) . .
C24 C23 C22 123.5(2) . .
C23 C24 C25 117.0(2) . .
C23 C24 C27 120.8(2) . .
C25 C24 C27 122.2(2) . .
C24 C25 C26 122.6(2) . .
C25 C26 C21 117.4(2) . .
C25 C26 C8 121.0(2) . .
C21 C26 C8 121.66(19) . .
C30 C27 C29 107.7(2) . .
C30 C27 C31 107.6(2) . .
C29 C27 C31 109.58(19) . .
C30 C27 C24 112.24(19) . .
C29 C27 C24 109.13(19) . .
C31 C27 C24 110.6(2) . .
C46 C28 C22 114.42(19) . .
C46 C41 C46 121.7(3) 6 .
C46 C41 O3 119.17(14) 6 .
C46 C41 O3 119.17(14) . .
C45 C44 C45 115.2(3) . 6
C45 C44 C47 122.40(14) . .
C45 C44 C47 122.40(14) 6 .
C46 C45 C44 123.8(2) . .
C45 C46 C41 117.7(2) . .
C45 C46 C28 120.4(2) . .
C41 C46 C28 121.9(2) . .
C52 C47 C52 116.7(5) 6 .
C52 C47 C44 119.9(3) 6 .
C52 C47 C44 119.9(3) . .
C52 C47 C53 114.1(4) 6 .
C52 C47 C53 63.1(4) . .
C44 C47 C53 107.8(3) . .
C52 C47 C53 63.1(4) 6 6
C52 C47 C53 114.1(4) . 6
C44 C47 C53 107.8(3) . 6
C53 C47 C53 60.7(4) . 6
C52 C47 C51 34.4(3) 6 6
C52 C47 C51 109.0(4) . 6
C44 C47 C51 106.3(2) . 6
C53 C47 C51 143.7(3) . 6
C53 C47 C51 97.0(3) 6 6
C52 C47 C51 109.0(4) 6 .
C52 C47 C51 34.4(3) . .
C44 C47 C51 106.3(2) . .
C53 C47 C51 97.0(3) . .
C53 C47 C51 143.7(3) 6 .
C51 C47 C51 85.0(4) 6 .
C101 C101 C102 120.4(3) 6_565 .
C101 C101 F101 119.6(2) 6_565 .
C102 C101 F101 120.0(4) . .
F102 C102 C101 121.1(4) . .
F102 C102 C103 118.6(4) . .
C101 C102 C103 120.3(4) . .
F103 C103 C103 119.8(2) . 6_565
F103 C103 C102 121.0(4) . .
C103 C103 C102 119.3(3) 6_565 .
F201 C201 C202 120.3(5) . .
F201 C201 C206 121.4(5) . .
C202 C201 C206 118.3(5) . .
C203 C202 C201 121.9(5) . .
C203 C202 F202 120.6(5) . .
C201 C202 F202 117.5(4) . .
C202 C203 F203 122.1(5) . .
C202 C203 C204 119.1(6) . .
F203 C203 C204 118.8(5) . .
F204 C204 C205 120.5(5) . .
F204 C204 C203 120.1(5) . .
C205 C204 C203 119.3(5) . .
C206 C205 C204 121.0(6) . .
C206 C205 F205 120.7(6) . .
C204 C205 F205 118.2(5) . .
C205 C206 F206 121.7(6) . .
C205 C206 C201 120.4(6) . .
F206 C206 C201 117.8(5) . .

loop_
_geom_bond_atom_site_label_1
_geom_bond_atom_site_label_2
_geom_bond_distance
_geom_bond_site_symmetry_2
O3 C41 1.401(3) .
O1 C1 1.390(4) .
O2 C21 1.398(3) .
C1 C2 1.396(3) .
C1 C2 1.396(3) 6
C2 C3 1.382(3) .
C2 C8 1.527(3) .
C3 C4 1.393(3) .
C4 C3 1.393(3) 6
C4 C7 1.522(5) .
C7 C55 1.452(6) .
C7 C55 1.452(6) 6
C7 C56 1.544(6) .
C7 C56 1.544(6) 6
C7 C54 1.591(6) 6
C7 C54 1.591(6) .
C8 C26 1.516(3) .
C21 C22 1.386(3) .
C21 C26 1.402(3) .
C22 C23 1.381(3) .
C22 C28 1.531(3) .
C23 C24 1.379(3) .
C24 C25 1.389(3) .
C24 C27 1.539(3) .
C25 C26 1.393(3) .
C27 C30 1.523(4) .
C27 C29 1.529(3) .
C27 C31 1.534(4) .
C28 C46 1.529(3) .
C41 C46 1.394(3) 6
C41 C46 1.394(3) .
C44 C45 1.401(3) .
C44 C45 1.401(3) 6
C44 C47 1.515(5) .
C45 C46 1.375(3) .
C47 C52 1.314(6) 6
C47 C52 1.314(6) .
C47 C53 1.639(6) .
C47 C53 1.639(6) 6
C47 C51 1.725(6) 6
C47 C51 1.725(6) .
C101 C101 1.326(8) 6_565
C101 C102 1.339(5) .
C101 F101 1.354(4) .
C102 F102 1.335(5) .
C102 C103 1.353(5) .
C103 F103 1.335(4) .
C103 C103 1.357(8) 6_565
F201 C201 1.305(6) .
F202 C202 1.372(6) .
F203 C203 1.330(8) .
F204 C204 1.303(7) .
F205 C205 1.363(7) .
F206 C206 1.329(8) .
C201 C202 1.365(7) .
C201 C206 1.392(7) .
C202 C203 1.313(6) .
C203 C204 1.398(7) .
C204 C205 1.359(7) .
C205 C206 1.310(7) .
